data_4330348
loop_
_publ_author_name
'Sergio S. Rozenel'
'John Arnold'

_publ_section_title
;
 Bimetallic Ruthenium PNP Pincer Complex As a Platform to Model Proposed
 Intermediates in Dinitrogen Reduction to Ammonia
;
_journal_name_full 'Inorganic Chemistry'
_journal_page_first 9730
_journal_page_last 9739
_journal_paper_doi 10.1021/ic3010322
_journal_volume 51
_journal_year 2012
_chemical_formula_moiety 'C32 H78 Cl2 N4 P4 Ru2, 2(B F4)'
_chemical_formula_sum 'C32 H78 B2 Cl2 F8 N4 P4 Ru2'
_chemical_formula_weight 1089.52
_chemical_name_common '[(HPNPRuCl)2(H2NNH2)](BF4)2 (3b)'
_chemical_name_systematic
;
 ?
;
_space_group_IT_number 61
_symmetry_cell_setting orthorhombic
_symmetry_space_group_name_Hall '-P 2ac 2ab'
_symmetry_space_group_name_H-M 'P b c a'
_atom_sites_solution_hydrogens geom
_atom_sites_solution_primary direct
_atom_sites_solution_secondary difmap
_audit_creation_method SHELXL-97
_cell_angle_alpha 90.000
_cell_angle_beta 90.000
_cell_angle_gamma 90.000
_cell_formula_units_Z 8
_cell_length_a 13.171(5)
_cell_length_b 18.485(5)
_cell_length_c 40.465(5)
_cell_measurement_reflns_used 9986
_cell_measurement_temperature 100(2)
_cell_measurement_theta_max 25.43
_cell_measurement_theta_min 2.43
_cell_volume 9852(5)
_computing_cell_refinement 'Bruker SAINT'
_computing_data_collection 'Bruker APEX2'
_computing_data_reduction 'Bruker SAINT'
_computing_molecular_graphics ORTEP-32
_computing_publication_material WinGX
_computing_structure_refinement 'SHELXL-97 (Sheldrick, 2008)'
_computing_structure_solution SIR-97
_diffrn_ambient_temperature 100(2)
_diffrn_detector_area_resol_mean 8.366
_diffrn_measured_fraction_theta_full 1.000
_diffrn_measured_fraction_theta_max 0.998
_diffrn_measurement_device_type 'Bruker APEX-II CCD'
_diffrn_measurement_method 'PHI AND OMEGA SCANS'
_diffrn_radiation_monochromator 'QUAZAR multilayer mirrors'
_diffrn_radiation_source 'microfocus sealed tube'
_diffrn_radiation_type MoK\a
_diffrn_radiation_wavelength 0.71069
_diffrn_reflns_av_R_equivalents 0.0874
_diffrn_reflns_av_sigmaI/netI 0.0493
_diffrn_reflns_limit_h_max 15
_diffrn_reflns_limit_h_min -15
_diffrn_reflns_limit_k_max 22
_diffrn_reflns_limit_k_min -22
_diffrn_reflns_limit_l_max 45
_diffrn_reflns_limit_l_min -48
_diffrn_reflns_number 115671
_diffrn_reflns_theta_full 25.00
_diffrn_reflns_theta_max 25.49
_diffrn_reflns_theta_min 1.84
_exptl_absorpt_coefficient_mu 0.909
_exptl_absorpt_correction_T_max 0.973
_exptl_absorpt_correction_T_min 0.889
_exptl_absorpt_correction_type multi-scan
_exptl_absorpt_process_details SADABS
_exptl_crystal_colour yellow
_exptl_crystal_density_diffrn 1.469
_exptl_crystal_description needle
_exptl_crystal_F_000 4496
_exptl_crystal_size_max 0.13
_exptl_crystal_size_mid 0.07
_exptl_crystal_size_min 0.03
_platon_squeeze_details
;
;
_refine_diff_density_max 2.970
_refine_diff_density_min -0.947
_refine_diff_density_rms 0.151
_refine_ls_extinction_method none
_refine_ls_goodness_of_fit_ref 1.192
_refine_ls_hydrogen_treatment constr
_refine_ls_matrix_type full
_refine_ls_number_parameters 509
_refine_ls_number_reflns 9142
_refine_ls_number_restraints 0
_refine_ls_restrained_S_all 1.192
_refine_ls_R_factor_all 0.0980
_refine_ls_R_factor_gt 0.0760
_refine_ls_shift/su_max 0.000
_refine_ls_shift/su_mean 0.000
_refine_ls_structure_factor_coef Fsqd
_refine_ls_weighting_details 'calc w=1/[\s^2^(Fo^2^)+(0.0371P)^2^+111.5399P] where P=(Fo^2^+2Fc^2^)/3'
_refine_ls_weighting_scheme calc
_refine_ls_wR_factor_gt 0.1617
_refine_ls_wR_factor_ref 0.1703
_reflns_number_gt 7291
_reflns_number_total 9153
_reflns_threshold_expression >2sigma(I)
_cod_data_source_file ic3010322_si_001_03.cif
_cod_data_source_block srd546
_cod_database_code 4330348

loop_
_symmetry_equiv_pos_as_xyz
'x, y, z'
'-x+1/2, -y, z+1/2'
'x+1/2, -y+1/2, -z'
'-x, y+1/2, -z+1/2'
'-x, -y, -z'
'x-1/2, y, -z-1/2'
'-x-1/2, y-1/2, z'
'x, -y-1/2, z-1/2'

loop_
_atom_site_label
_atom_site_type_symbol
_atom_site_fract_x
_atom_site_fract_y
_atom_site_fract_z
_atom_site_U_iso_or_equiv
_atom_site_adp_type
_atom_site_occupancy
_atom_site_symmetry_multiplicity
_atom_site_calc_flag
_atom_site_refinement_flags
_atom_site_disorder_assembly
_atom_site_disorder_group
Ru1 Ru -0.03010(5) 0.02324(3) 0.165941(14) 0.02136(16) Uani 1 1 d . . .
Ru2 Ru 0.11419(5) 0.12618(3) 0.109630(15) 0.02322(17) Uani 1 1 d . A .
Cl1 Cl -0.06963(15) 0.11092(10) 0.12357(4) 0.0255(4) Uani 1 1 d . . .
Cl2 Cl 0.12886(16) 0.09475(11) 0.16924(4) 0.0300(5) Uani 1 1 d . . .
P5 P -0.09961(17) 0.08679(11) 0.20951(5) 0.0266(5) Uani 1 1 d . . .
P1 P 0.07039(18) 0.17287(12) 0.05884(5) 0.0301(5) Uani 1 1 d . A .
P7 P -0.15670(17) -0.05899(11) 0.15979(5) 0.0277(5) Uani 1 1 d . . .
P2 P 0.28747(17) 0.13825(12) 0.11147(6) 0.0328(5) Uani 1 1 d . . .
F1 F 0.0745(5) -0.0884(4) 0.03999(14) 0.0631(18) Uani 1 1 d . . .
F3 F 0.1739(6) -0.1862(3) 0.03404(13) 0.068(2) Uani 1 1 d . . .
F6 F 0.2135(4) -0.1062(3) 0.17831(13) 0.0575(17) Uani 1 1 d . . .
C27 C -0.2371(8) 0.1027(5) 0.2151(2) 0.043(2) Uani 1 1 d . . .
H27 H -0.2691 0.0549 0.2151 0.052 Uiso 1 1 calc R . .
N4 N 0.0736(5) -0.0306(4) 0.12938(15) 0.0270(15) Uani 1 1 d . A .
H4A H 0.1321 -0.0419 0.1396 0.032 Uiso 1 1 calc R . .
H4B H 0.0447 -0.0722 0.1227 0.032 Uiso 1 1 calc R . .
N3 N 0.0969(5) 0.0138(4) 0.10014(14) 0.0246(15) Uani 1 1 d . . .
H3A H 0.0468 0.0079 0.0853 0.030 Uiso 1 1 calc R A .
H3B H 0.1546 -0.0028 0.0910 0.030 Uiso 1 1 calc R . .
C21 C -0.3236(9) -0.0054(6) 0.1241(3) 0.061(3) Uani 1 1 d . . .
H21A H -0.3339 -0.0448 0.1090 0.091 Uiso 1 1 calc R . .
H21B H -0.2710 0.0256 0.1159 0.091 Uiso 1 1 calc R . .
H21C H -0.3855 0.0216 0.1263 0.091 Uiso 1 1 calc R . .
C3 C -0.0548(6) 0.1510(5) 0.0394(2) 0.033(2) Uani 1 1 d . . .
H3 H -0.0480 0.1641 0.0160 0.039 Uiso 1 1 calc R . .
C14 C 0.3693(8) 0.1614(7) 0.0766(3) 0.060(3) Uani 1 1 d . A .
H14 H 0.3351 0.2015 0.0654 0.072 Uiso 1 1 calc R . .
C17 C -0.0310(8) -0.1193(4) 0.2054(3) 0.044(2) Uani 1 1 d . . .
H17A H -0.0227 -0.1398 0.2273 0.053 Uiso 1 1 calc R . .
H17B H 0.0003 -0.1520 0.1896 0.053 Uiso 1 1 calc R . .
F7 F 0.3705(5) -0.1024(4) 0.20116(18) 0.074(2) Uani 1 1 d . . .
C31 C -0.0357(9) 0.2029(6) 0.2542(3) 0.063(3) Uani 1 1 d . . .
H31A H 0.0184 0.2372 0.2569 0.095 Uiso 1 1 calc R . .
H31B H -0.0273 0.1641 0.2697 0.095 Uiso 1 1 calc R . .
H31C H -0.0996 0.2265 0.2580 0.095 Uiso 1 1 calc R . .
C23 C -0.2049(10) -0.1928(6) 0.1252(3) 0.072(4) Uani 1 1 d . . .
H23A H -0.2725 -0.1771 0.1200 0.109 Uiso 1 1 calc R . .
H23B H -0.2051 -0.2170 0.1463 0.109 Uiso 1 1 calc R . .
H23C H -0.1814 -0.2255 0.1085 0.109 Uiso 1 1 calc R . .
C29 C -0.2643(9) 0.1378(7) 0.2487(3) 0.081(4) Uani 1 1 d . . .
H29A H -0.2404 0.1868 0.2490 0.122 Uiso 1 1 calc R . .
H29B H -0.2327 0.1110 0.2662 0.122 Uiso 1 1 calc R . .
H29C H -0.3366 0.1372 0.2516 0.122 Uiso 1 1 calc R . .
N2 N 0.0213(5) -0.0482(3) 0.20392(15) 0.0279(15) Uani 1 1 d . . .
H2 H 0.0867 -0.0587 0.1986 0.033 Uiso 1 1 calc R . .
F2 F 0.2303(6) -0.0838(6) 0.0582(2) 0.123(4) Uani 1 1 d . . .
F4 F 0.105(2) -0.1528(6) 0.0841(2) 0.058(6) Uani 0.75(5) 1 d P . .
F5 F 0.2340(6) -0.0880(7) 0.23227(16) 0.138(5) Uani 1 1 d . . .
C30 C -0.0335(7) 0.1725(4) 0.2186(2) 0.034(2) Uani 1 1 d . . .
H30 H 0.0383 0.1616 0.2145 0.040 Uiso 1 1 calc R . .
C6 C 0.1528(7) 0.1699(6) 0.0210(2) 0.045(3) Uani 1 1 d . . .
H6 H 0.2225 0.1797 0.0282 0.054 Uiso 1 1 calc R . .
C7 C 0.1525(8) 0.0939(6) 0.0054(2) 0.051(3) Uani 1 1 d . . .
H7A H 0.0904 0.0869 -0.0066 0.077 Uiso 1 1 calc R . .
H7B H 0.1577 0.0582 0.0226 0.077 Uiso 1 1 calc R . .
H7C H 0.2091 0.0894 -0.0094 0.077 Uiso 1 1 calc R . .
N1 N 0.1204(5) 0.2359(4) 0.12219(17) 0.0329(17) Uani 1 1 d . . .
H1 H 0.0919 0.2356 0.1427 0.039 Uiso 1 1 calc R A .
C19 C -0.2926(7) -0.0353(5) 0.1579(2) 0.040(2) Uani 1 1 d . . .
H19 H -0.2996 0.0059 0.1730 0.048 Uiso 1 1 calc R . .
C1 C 0.0481(8) 0.2823(5) 0.1037(2) 0.041(2) Uani 1 1 d . A .
H1A H 0.0587 0.3328 0.1092 0.049 Uiso 1 1 calc R . .
H1B H -0.0213 0.2694 0.1092 0.049 Uiso 1 1 calc R . .
C10 C 0.2934(8) 0.2193(5) 0.1385(3) 0.054(3) Uani 1 1 d . A .
H10A H 0.2839 0.2052 0.1614 0.065 Uiso 1 1 calc R . .
H10B H 0.3591 0.2425 0.1365 0.065 Uiso 1 1 calc R . .
C4 C -0.0784(7) 0.0702(5) 0.0399(2) 0.040(2) Uani 1 1 d . . .
H4C H -0.0940 0.0554 0.0621 0.060 Uiso 1 1 calc R . .
H4D H -0.0206 0.0437 0.0320 0.060 Uiso 1 1 calc R . .
H4E H -0.1356 0.0605 0.0259 0.060 Uiso 1 1 calc R . .
F8 F 0.2729(9) -0.1962(5) 0.2095(3) 0.157(5) Uani 1 1 d . . .
C8 C 0.1264(9) 0.2264(6) -0.0049(2) 0.059(3) Uani 1 1 d . . .
H8A H 0.1735 0.2232 -0.0229 0.089 Uiso 1 1 calc R . .
H8B H 0.1302 0.2737 0.0048 0.089 Uiso 1 1 calc R . .
H8C H 0.0588 0.2180 -0.0129 0.089 Uiso 1 1 calc R . .
C22 C -0.1347(8) -0.1275(5) 0.1268(2) 0.043(2) Uani 1 1 d . . .
H22 H -0.0667 -0.1470 0.1310 0.052 Uiso 1 1 calc R . .
C18 C -0.1430(8) -0.1127(5) 0.1977(2) 0.043(2) Uani 1 1 d . . .
H18A H -0.1780 -0.0892 0.2158 0.052 Uiso 1 1 calc R . .
H18B H -0.1723 -0.1604 0.1945 0.052 Uiso 1 1 calc R . .
C2 C 0.0670(8) 0.2702(5) 0.0670(2) 0.044(2) Uani 1 1 d . . .
H2A H 0.1311 0.2920 0.0606 0.052 Uiso 1 1 calc R A .
H2B H 0.0133 0.2925 0.0542 0.052 Uiso 1 1 calc R . .
B1 B 0.1518(11) -0.1269(6) 0.0536(3) 0.046(3) Uani 1 1 d . . .
C5 C -0.1448(7) 0.1941(6) 0.0522(2) 0.047(3) Uani 1 1 d . . .
H5A H -0.2054 0.1791 0.0409 0.070 Uiso 1 1 calc R . .
H5B H -0.1335 0.2447 0.0483 0.070 Uiso 1 1 calc R . .
H5C H -0.1525 0.1858 0.0755 0.070 Uiso 1 1 calc R . .
C25 C 0.0270(9) -0.0118(5) 0.2366(2) 0.051(3) Uani 1 1 d . . .
H25A H 0.0390 -0.0478 0.2535 0.061 Uiso 1 1 calc R . .
H25B H 0.0843 0.0213 0.2366 0.061 Uiso 1 1 calc R . .
C9 C 0.2132(9) 0.2690(6) 0.1285(3) 0.071(4) Uani 1 1 d . A .
H9A H 0.2039 0.3048 0.1457 0.085 Uiso 1 1 calc R . .
H9B H 0.2350 0.2943 0.1087 0.085 Uiso 1 1 calc R . .
B2 B 0.2749(9) -0.1239(9) 0.2058(3) 0.056(4) Uani 1 1 d . . .
C20 C -0.3681(7) -0.0911(6) 0.1709(3) 0.053(3) Uani 1 1 d . . .
H20A H -0.4345 -0.0699 0.1720 0.080 Uiso 1 1 calc R . .
H20B H -0.3478 -0.1065 0.1926 0.080 Uiso 1 1 calc R . .
H20C H -0.3695 -0.1321 0.1563 0.080 Uiso 1 1 calc R . .
C28 C -0.2850(7) 0.1442(5) 0.1868(3) 0.049(3) Uani 1 1 d . . .
H28A H -0.3566 0.1345 0.1863 0.074 Uiso 1 1 calc R . .
H28B H -0.2548 0.1291 0.1664 0.074 Uiso 1 1 calc R . .
H28C H -0.2739 0.1950 0.1899 0.074 Uiso 1 1 calc R . .
C26 C -0.0667(10) 0.0290(5) 0.2447(2) 0.054(3) Uani 1 1 d . . .
H26A H -0.0556 0.0584 0.2643 0.064 Uiso 1 1 calc R . .
H26B H -0.1217 -0.0044 0.2493 0.064 Uiso 1 1 calc R . .
C32 C -0.0582(8) 0.2320(5) 0.1942(3) 0.049(3) Uani 1 1 d . . .
H32A H -0.1225 0.2531 0.1998 0.074 Uiso 1 1 calc R . .
H32B H -0.0614 0.2122 0.1723 0.074 Uiso 1 1 calc R . .
H32C H -0.0064 0.2685 0.1951 0.074 Uiso 1 1 calc R . .
C24 C -0.1293(8) -0.0924(6) 0.0923(2) 0.055(3) Uani 1 1 d . . .
H24A H -0.0889 -0.1221 0.0779 0.083 Uiso 1 1 calc R . .
H24B H -0.0991 -0.0453 0.0940 0.083 Uiso 1 1 calc R . .
H24C H -0.1966 -0.0880 0.0834 0.083 Uiso 1 1 calc R . .
C15 C 0.3734(10) 0.1012(8) 0.0515(3) 0.080(4) Uani 1 1 d . . .
H15A H 0.3932 0.1205 0.0304 0.121 Uiso 1 1 calc R A .
H15B H 0.3077 0.0792 0.0496 0.121 Uiso 1 1 calc R . .
H15C H 0.4220 0.0656 0.0584 0.121 Uiso 1 1 calc R . .
C16 C 0.4763(9) 0.1895(10) 0.0846(3) 0.112(7) Uani 1 1 d . . .
H16A H 0.5082 0.1577 0.1003 0.168 Uiso 1 1 calc R A .
H16B H 0.4716 0.2372 0.0939 0.168 Uiso 1 1 calc R . .
H16C H 0.5160 0.1911 0.0647 0.168 Uiso 1 1 calc R . .
F14 F 0.178(5) -0.1367(17) 0.0858(6) 0.046(14) Uani 0.25(5) 1 d P . .
C11 C 0.381(2) 0.0674(10) 0.1292(6) 0.031(6) Uiso 0.48(4) 1 d P A 1
H11 H 0.4443 0.0716 0.1168 0.038 Uiso 0.48(4) 1 calc PR A 1
C12 C 0.405(2) 0.0828(11) 0.1656(5) 0.032(6) Uiso 0.48(4) 1 d P A 1
H12A H 0.4273 0.1320 0.1679 0.048 Uiso 0.48(4) 1 calc PR A 1
H12B H 0.4575 0.0507 0.1730 0.048 Uiso 0.48(4) 1 calc PR A 1
H12C H 0.3450 0.0754 0.1787 0.048 Uiso 0.48(4) 1 calc PR A 1
C13 C 0.346(2) -0.0082(11) 0.1263(6) 0.034(6) Uiso 0.48(4) 1 d P A 1
H13A H 0.3302 -0.0187 0.1036 0.051 Uiso 0.48(4) 1 calc PR A 1
H13B H 0.2860 -0.0150 0.1395 0.051 Uiso 0.48(4) 1 calc PR A 1
H13C H 0.3983 -0.0402 0.1338 0.051 Uiso 0.48(4) 1 calc PR A 1
C11A C 0.3476(19) 0.0693(9) 0.1376(5) 0.026(5) Uiso 0.52(4) 1 d P A 2
H11A H 0.2964 0.0556 0.1540 0.031 Uiso 0.52(4) 1 calc PR A 2
C12A C 0.440(2) 0.0962(12) 0.1576(6) 0.040(6) Uiso 0.52(4) 1 d P A 2
H12D H 0.4215 0.1392 0.1695 0.060 Uiso 0.52(4) 1 calc PR A 2
H12E H 0.4948 0.1068 0.1428 0.060 Uiso 0.52(4) 1 calc PR A 2
H12F H 0.4605 0.0594 0.1729 0.060 Uiso 0.52(4) 1 calc PR A 2
C13A C 0.3734(19) -0.0027(10) 0.1178(6) 0.033(5) Uiso 0.52(4) 1 d P A 2
H13D H 0.3147 -0.0179 0.1056 0.049 Uiso 0.52(4) 1 calc PR A 2
H13E H 0.3925 -0.0400 0.1331 0.049 Uiso 0.52(4) 1 calc PR A 2
H13F H 0.4284 0.0063 0.1028 0.049 Uiso 0.52(4) 1 calc PR A 2

loop_
_atom_site_aniso_label
_atom_site_aniso_U_11
_atom_site_aniso_U_22
_atom_site_aniso_U_33
_atom_site_aniso_U_23
_atom_site_aniso_U_13
_atom_site_aniso_U_12
Ru1 0.0284(3) 0.0187(3) 0.0169(3) 0.0020(3) 0.0021(3) -0.0030(3)
Ru2 0.0280(3) 0.0248(3) 0.0169(3) 0.0034(3) -0.0028(3) -0.0085(3)
Cl1 0.0307(10) 0.0248(10) 0.0211(9) 0.0053(8) -0.0013(8) -0.0055(8)
Cl2 0.0380(11) 0.0352(11) 0.0167(9) 0.0036(8) -0.0034(8) -0.0135(9)
P5 0.0391(13) 0.0196(10) 0.0213(10) 0.0000(8) 0.0052(9) -0.0003(9)
P1 0.0370(12) 0.0315(12) 0.0219(11) 0.0078(9) -0.0081(9) -0.0089(10)
P7 0.0329(12) 0.0205(10) 0.0296(12) 0.0001(9) 0.0054(9) -0.0047(9)
P2 0.0304(12) 0.0359(13) 0.0321(12) 0.0100(10) -0.0060(10) -0.0097(10)
F1 0.065(4) 0.073(4) 0.052(4) -0.021(3) -0.014(3) 0.026(3)
F3 0.115(6) 0.056(4) 0.033(3) -0.016(3) -0.016(3) 0.042(4)
F6 0.055(4) 0.084(5) 0.033(3) -0.019(3) -0.008(3) 0.033(3)
C27 0.050(6) 0.040(5) 0.038(5) -0.012(4) 0.018(5) -0.008(5)
N4 0.030(4) 0.030(4) 0.021(3) 0.006(3) -0.001(3) -0.001(3)
N3 0.026(4) 0.035(4) 0.013(3) 0.004(3) -0.001(3) -0.004(3)
C21 0.050(7) 0.065(8) 0.068(7) -0.002(6) -0.013(6) 0.015(6)
C3 0.026(5) 0.044(5) 0.028(4) 0.007(4) -0.009(4) 0.002(4)
C14 0.042(6) 0.089(9) 0.048(6) 0.033(6) -0.003(5) -0.020(6)
C17 0.064(7) 0.015(4) 0.054(6) 0.007(4) -0.001(5) -0.001(4)
F7 0.044(4) 0.084(5) 0.092(5) -0.016(4) -0.003(4) 0.002(3)
C31 0.058(7) 0.075(8) 0.057(7) -0.028(6) 0.004(6) -0.003(6)
C23 0.079(9) 0.052(7) 0.086(9) -0.024(6) 0.032(7) -0.031(7)
C29 0.060(8) 0.105(10) 0.079(8) -0.056(8) 0.040(7) -0.025(7)
N2 0.033(4) 0.026(4) 0.025(3) 0.003(3) 0.002(3) 0.007(3)
F2 0.053(5) 0.165(9) 0.152(8) -0.111(8) 0.001(5) -0.009(5)
F4 0.106(17) 0.037(5) 0.031(4) 0.000(3) 0.011(6) 0.017(7)
F5 0.059(5) 0.312(14) 0.043(4) -0.064(6) -0.012(4) 0.028(7)
C30 0.036(5) 0.027(4) 0.037(5) -0.010(4) 0.000(4) 0.000(4)
C6 0.038(5) 0.065(7) 0.033(5) 0.016(5) -0.010(4) -0.021(5)
C7 0.041(6) 0.078(8) 0.034(5) -0.010(5) 0.004(5) -0.002(5)
N1 0.038(4) 0.034(4) 0.027(4) 0.006(3) -0.001(3) -0.013(3)
C19 0.039(5) 0.036(5) 0.045(5) -0.009(4) 0.003(4) 0.001(4)
C1 0.059(6) 0.024(5) 0.039(5) 0.009(4) 0.008(5) -0.005(4)
C10 0.059(7) 0.034(5) 0.068(7) 0.001(5) -0.027(6) -0.024(5)
C4 0.034(5) 0.056(6) 0.030(5) 0.007(4) -0.009(4) -0.012(5)
F8 0.199(11) 0.107(7) 0.166(9) 0.077(7) -0.123(9) -0.072(7)
C8 0.065(8) 0.075(8) 0.038(6) 0.019(5) -0.002(5) -0.017(6)
C22 0.044(6) 0.036(5) 0.050(6) -0.011(5) 0.012(5) -0.006(5)
C18 0.059(7) 0.018(4) 0.052(6) 0.011(4) 0.008(5) -0.004(4)
C2 0.057(6) 0.031(5) 0.043(6) 0.004(4) -0.008(5) 0.002(5)
B1 0.086(9) 0.025(5) 0.027(5) -0.001(4) -0.010(6) 0.024(6)
C5 0.041(6) 0.063(7) 0.036(5) 0.014(5) -0.006(4) 0.014(5)
C25 0.102(9) 0.025(5) 0.025(5) 0.006(4) -0.014(5) 0.009(5)
C9 0.074(9) 0.054(7) 0.085(9) -0.020(6) -0.032(7) -0.016(7)
B2 0.045(8) 0.090(11) 0.033(6) -0.017(7) -0.006(5) -0.003(7)
C20 0.033(5) 0.057(7) 0.070(7) -0.020(6) 0.019(5) -0.017(5)
C28 0.031(5) 0.039(6) 0.077(7) -0.013(5) 0.010(5) 0.003(4)
C26 0.118(10) 0.025(5) 0.018(4) 0.006(4) 0.012(5) 0.012(6)
C32 0.055(6) 0.021(5) 0.071(7) 0.005(5) -0.010(6) -0.005(4)
C24 0.044(6) 0.083(8) 0.039(6) -0.024(6) 0.006(5) -0.015(6)
C15 0.066(8) 0.147(13) 0.029(6) 0.022(7) 0.010(6) 0.029(9)
C16 0.039(7) 0.211(19) 0.086(10) 0.072(11) -0.005(7) -0.052(10)
F14 0.07(3) 0.040(15) 0.027(12) 0.004(10) -0.011(13) 0.008(17)

loop_
_atom_type_symbol
_atom_type_description
_atom_type_scat_dispersion_real
_atom_type_scat_dispersion_imag
_atom_type_scat_source
C C 0.0033 0.0016 'International Tables Vol C Tables 4.2.6.8 and 6.1.1.4'
H H 0.0000 0.0000 'International Tables Vol C Tables 4.2.6.8 and 6.1.1.4'
N N 0.0061 0.0033 'International Tables Vol C Tables 4.2.6.8 and 6.1.1.4'
P P 0.1023 0.0942 'International Tables Vol C Tables 4.2.6.8 and 6.1.1.4'
Cl Cl 0.1484 0.1585 'International Tables Vol C Tables 4.2.6.8 and 6.1.1.4'
Ru Ru -1.2594 0.8363 'International Tables Vol C Tables 4.2.6.8 and 6.1.1.4'
B B 0.0013 0.0007 'International Tables Vol C Tables 4.2.6.8 and 6.1.1.4'
F F 0.0171 0.0103 'International Tables Vol C Tables 4.2.6.8 and 6.1.1.4'
O O 0.0106 0.0060 'International Tables Vol C Tables 4.2.6.8 and 6.1.1.4'
S S 0.1246 0.1234 'International Tables Vol C Tables 4.2.6.8 and 6.1.1.4'

loop_
_geom_angle_atom_site_label_1
_geom_angle_atom_site_label_2
_geom_angle_atom_site_label_3
_geom_angle
N2 Ru1 N4 90.4(2)
N2 Ru1 P7 84.1(2)
N4 Ru1 P7 94.46(18)
N2 Ru1 P5 83.73(18)
N4 Ru1 P5 165.91(18)
P7 Ru1 P5 97.66(8)
N2 Ru1 Cl1 173.4(2)
N4 Ru1 Cl1 87.74(17)
P7 Ru1 Cl1 102.30(8)
P5 Ru1 Cl1 96.62(7)
N2 Ru1 Cl2 91.35(19)
N4 Ru1 Cl2 76.01(18)
P7 Ru1 Cl2 169.45(8)
P5 Ru1 Cl2 91.28(8)
Cl1 Ru1 Cl2 82.09(7)
N1 Ru2 N3 174.7(3)
N1 Ru2 P2 81.9(2)
N3 Ru2 P2 101.99(19)
N1 Ru2 P1 82.1(2)
N3 Ru2 P1 100.26(17)
P2 Ru2 P1 103.99(8)
N1 Ru2 Cl2 89.30(19)
N3 Ru2 Cl2 87.44(16)
P2 Ru2 Cl2 85.06(8)
P1 Ru2 Cl2 166.44(9)
N1 Ru2 Cl1 95.3(2)
N3 Ru2 Cl1 80.02(18)
P2 Ru2 Cl1 165.07(8)
P1 Ru2 Cl1 90.06(8)
Cl2 Ru2 Cl1 80.23(7)
Ru1 Cl1 Ru2 91.55(7)
Ru1 Cl2 Ru2 90.38(6)
C26 P5 C27 103.3(5)
C26 P5 C30 103.5(4)
C27 P5 C30 107.6(4)
C26 P5 Ru1 101.7(3)
C27 P5 Ru1 124.3(3)
C30 P5 Ru1 113.7(3)
C2 P1 C3 105.5(4)
C2 P1 C6 101.0(5)
C3 P1 C6 99.2(4)
C2 P1 Ru2 102.3(3)
C3 P1 Ru2 121.0(3)
C6 P1 Ru2 124.9(3)
C18 P7 C19 105.0(4)
C18 P7 C22 102.4(4)
C19 P7 C22 106.4(4)
C18 P7 Ru1 101.4(3)
C19 P7 Ru1 124.0(3)
C22 P7 Ru1 114.8(3)
C14 P2 C11A 110.6(10)
C14 P2 C10 104.0(5)
C11A P2 C10 101.7(7)
C14 P2 C11 94.0(11)
C11A P2 C11 16.6(7)
C10 P2 C11 107.5(7)
C14 P2 Ru2 125.8(3)
C11A P2 Ru2 112.4(8)
C10 P2 Ru2 98.0(4)
C11 P2 Ru2 125.3(8)
C28 C27 C29 110.8(9)
C28 C27 P5 113.3(6)
C29 C27 P5 113.7(8)
C28 C27 H27 106.1
C29 C27 H27 106.1
P5 C27 H27 106.1
N3 N4 Ru1 114.2(4)
N3 N4 H4A 108.7
Ru1 N4 H4A 108.7
N3 N4 H4B 108.7
Ru1 N4 H4B 108.7
H4A N4 H4B 107.6
N4 N3 Ru2 115.0(4)
N4 N3 H3A 108.5
Ru2 N3 H3A 108.5
N4 N3 H3B 108.5
Ru2 N3 H3B 108.5
H3A N3 H3B 107.5
C19 C21 H21A 109.5
C19 C21 H21B 109.5
H21A C21 H21B 109.5
C19 C21 H21C 109.5
H21A C21 H21C 109.5
H21B C21 H21C 109.5
C5 C3 C4 110.5(8)
C5 C3 P1 115.5(6)
C4 C3 P1 112.6(6)
C5 C3 H3 105.8
C4 C3 H3 105.8
P1 C3 H3 105.8
C15 C14 C16 111.1(12)
C15 C14 P2 111.7(8)
C16 C14 P2 117.2(8)
C15 C14 H14 105.3
C16 C14 H14 105.3
P2 C14 H14 105.3
N2 C17 C18 111.9(7)
N2 C17 H17A 109.2
C18 C17 H17A 109.2
N2 C17 H17B 109.2
C18 C17 H17B 109.2
H17A C17 H17B 107.9
C30 C31 H31A 109.5
C30 C31 H31B 109.5
H31A C31 H31B 109.5
C30 C31 H31C 109.5
H31A C31 H31C 109.5
H31B C31 H31C 109.5
C22 C23 H23A 109.5
C22 C23 H23B 109.5
H23A C23 H23B 109.5
C22 C23 H23C 109.5
H23A C23 H23C 109.5
H23B C23 H23C 109.5
C27 C29 H29A 109.5
C27 C29 H29B 109.5
H29A C29 H29B 109.5
C27 C29 H29C 109.5
H29A C29 H29C 109.5
H29B C29 H29C 109.5
C17 N2 C25 113.0(7)
C17 N2 Ru1 115.4(5)
C25 N2 Ru1 112.1(5)
C17 N2 H2 105.1
C25 N2 H2 105.1
Ru1 N2 H2 105.1
C32 C30 C31 109.7(8)
C32 C30 P5 113.2(6)
C31 C30 P5 119.3(7)
C32 C30 H30 104.3
C31 C30 H30 104.3
P5 C30 H30 104.3
C8 C6 C7 110.2(8)
C8 C6 P1 114.2(8)
C7 C6 P1 111.0(6)
C8 C6 H6 107.0
C7 C6 H6 107.0
P1 C6 H6 107.0
C6 C7 H7A 109.5
C6 C7 H7B 109.5
H7A C7 H7B 109.5
C6 C7 H7C 109.5
H7A C7 H7C 109.5
H7B C7 H7C 109.5
C9 N1 C1 113.7(8)
C9 N1 Ru2 120.4(7)
C1 N1 Ru2 114.3(5)
C9 N1 H1 101.5
C1 N1 H1 101.5
Ru2 N1 H1 101.5
C20 C19 C21 112.2(9)
C20 C19 P7 117.2(7)
C21 C19 P7 112.4(7)
C20 C19 H19 104.5
C21 C19 H19 104.5
P7 C19 H19 104.5
N1 C1 C2 107.6(8)
N1 C1 H1A 110.2
C2 C1 H1A 110.2
N1 C1 H1B 110.2
C2 C1 H1B 110.2
H1A C1 H1B 108.5
C9 C10 P2 108.3(7)
C9 C10 H10A 110.0
P2 C10 H10A 110.0
C9 C10 H10B 110.0
P2 C10 H10B 110.0
H10A C10 H10B 108.4
C3 C4 H4C 109.5
C3 C4 H4D 109.5
H4C C4 H4D 109.5
C3 C4 H4E 109.5
H4C C4 H4E 109.5
H4D C4 H4E 109.5
C6 C8 H8A 109.5
C6 C8 H8B 109.5
H8A C8 H8B 109.5
C6 C8 H8C 109.5
H8A C8 H8C 109.5
H8B C8 H8C 109.5
C23 C22 C24 108.9(9)
C23 C22 P7 118.3(7)
C24 C22 P7 111.8(7)
C23 C22 H22 105.6
C24 C22 H22 105.6
P7 C22 H22 105.6
C17 C18 P7 108.1(6)
C17 C18 H18A 110.1
P7 C18 H18A 110.1
C17 C18 H18B 110.1
P7 C18 H18B 110.1
H18A C18 H18B 108.4
C1 C2 P1 109.0(6)
C1 C2 H2A 109.9
P1 C2 H2A 109.9
C1 C2 H2B 109.9
P1 C2 H2B 109.9
H2A C2 H2B 108.3
F2 B1 F1 109.1(9)
F2 B1 F14 75(3)
F1 B1 F14 130(2)
F2 B1 F3 113.4(11)
F1 B1 F3 110.0(8)
F14 B1 F3 113.0(13)
F2 B1 F4 114.2(13)
F1 B1 F4 101.2(12)
F14 B1 F4 41.8(19)
F3 B1 F4 108.2(9)
C3 C5 H5A 109.5
C3 C5 H5B 109.5
H5A C5 H5B 109.5
C3 C5 H5C 109.5
H5A C5 H5C 109.5
H5B C5 H5C 109.5
C26 C25 N2 112.7(8)
C26 C25 H25A 109.1
N2 C25 H25A 109.1
C26 C25 H25B 109.1
N2 C25 H25B 109.1
H25A C25 H25B 107.8
N1 C9 C10 114.2(9)
N1 C9 H9A 108.7
C10 C9 H9A 108.7
N1 C9 H9B 108.7
C10 C9 H9B 108.7
H9A C9 H9B 107.6
F7 B2 F8 109.3(12)
F7 B2 F5 109.8(10)
F8 B2 F5 112.8(13)
F7 B2 F6 111.0(11)
F8 B2 F6 107.8(10)
F5 B2 F6 106.1(10)
C19 C20 H20A 109.5
C19 C20 H20B 109.5
H20A C20 H20B 109.5
C19 C20 H20C 109.5
H20A C20 H20C 109.5
H20B C20 H20C 109.5
C27 C28 H28A 109.5
C27 C28 H28B 109.5
H28A C28 H28B 109.5
C27 C28 H28C 109.5
H28A C28 H28C 109.5
H28B C28 H28C 109.5
C25 C26 P5 108.6(6)
C25 C26 H26A 110.0
P5 C26 H26A 110.0
C25 C26 H26B 110.0
P5 C26 H26B 110.0
H26A C26 H26B 108.3
C30 C32 H32A 109.5
C30 C32 H32B 109.5
H32A C32 H32B 109.5
C30 C32 H32C 109.5
H32A C32 H32C 109.5
H32B C32 H32C 109.5
C22 C24 H24A 109.5
C22 C24 H24B 109.5
H24A C24 H24B 109.5
C22 C24 H24C 109.5
H24A C24 H24C 109.5
H24B C24 H24C 109.5
C14 C15 H15A 109.5
C14 C15 H15B 109.5
H15A C15 H15B 109.5
C14 C15 H15C 109.5
H15A C15 H15C 109.5
H15B C15 H15C 109.5
C14 C16 H16A 109.5
C14 C16 H16B 109.5
H16A C16 H16B 109.5
C14 C16 H16C 109.5
H16A C16 H16C 109.5
H16B C16 H16C 109.5
C13 C11 C12 108(2)
C13 C11 P2 114.5(16)
C12 C11 P2 111.2(17)
C13 C11 H11 107.5
C12 C11 H11 107.5
P2 C11 H11 107.5
C11 C12 H12A 109.5
C11 C12 H12B 109.5
H12A C12 H12B 109.5
C11 C12 H12C 109.5
H12A C12 H12C 109.5
H12B C12 H12C 109.5
C11 C13 H13A 109.5
C11 C13 H13B 109.5
H13A C13 H13B 109.5
C11 C13 H13C 109.5
H13A C13 H13C 109.5
H13B C13 H13C 109.5
C12A C11A C13A 112(2)
C12A C11A P2 114.7(14)
C13A C11A P2 112.5(14)
C12A C11A H11A 105.8
C13A C11A H11A 105.8
P2 C11A H11A 105.8
C11A C12A H12D 109.5
C11A C12A H12E 109.5
H12D C12A H12E 109.5
C11A C12A H12F 109.5
H12D C12A H12F 109.5
H12E C12A H12F 109.5
C11A C13A H13D 109.5
C11A C13A H13E 109.5
H13D C13A H13E 109.5
C11A C13A H13F 109.5
H13D C13A H13F 109.5
H13E C13A H13F 109.5

loop_
_geom_bond_atom_site_label_1
_geom_bond_atom_site_label_2
_geom_bond_distance
Ru1 N2 2.136(6)
Ru1 N4 2.245(6)
Ru1 P7 2.270(2)
Ru1 P5 2.308(2)
Ru1 Cl1 2.4162(19)
Ru1 Cl2 2.480(2)
Ru2 N1 2.092(7)
Ru2 N3 2.124(7)
Ru2 P2 2.294(2)
Ru2 P1 2.303(2)
Ru2 Cl2 2.4886(19)
Ru2 Cl1 2.502(2)
P5 C26 1.833(9)
P5 C27 1.848(10)
P5 C30 1.844(8)
P1 C2 1.829(9)
P1 C3 1.872(8)
P1 C6 1.878(10)
P7 C18 1.835(9)
P7 C19 1.844(10)
P7 C22 1.862(9)
P2 C14 1.827(10)
P2 C11A 1.836(17)
P2 C10 1.857(10)
P2 C11 1.93(2)
F1 B1 1.359(12)
F3 B1 1.382(11)
F6 B2 1.416(13)
C27 C28 1.515(14)
C27 C29 1.547(13)
C27 H27 0.9800
N4 N3 1.472(8)
N4 H4A 0.9000
N4 H4B 0.9000
N3 H3A 0.9000
N3 H3B 0.9000
C21 C19 1.531(14)
C21 H21A 0.9600
C21 H21B 0.9600
C21 H21C 0.9600
C3 C5 1.519(12)
C3 C4 1.527(12)
C3 H3 0.9800
C14 C15 1.507(17)
C14 C16 1.537(15)
C14 H14 0.9800
C17 N2 1.484(10)
C17 C18 1.512(14)
C17 H17A 0.9700
C17 H17B 0.9700
F7 B2 1.334(14)
C31 C30 1.547(13)
C31 H31A 0.9600
C31 H31B 0.9600
C31 H31C 0.9600
C23 C22 1.522(13)
C23 H23A 0.9600
C23 H23B 0.9600
C23 H23C 0.9600
C29 H29A 0.9600
C29 H29B 0.9600
C29 H29C 0.9600
N2 C25 1.485(10)
N2 H2 0.9100
F2 B1 1.318(15)
F4 B1 1.464(17)
F5 B2 1.369(14)
C30 C32 1.513(12)
C30 H30 0.9800
C6 C8 1.519(13)
C6 C7 1.538(14)
C6 H6 0.9800
C7 H7A 0.9600
C7 H7B 0.9600
C7 H7C 0.9600
N1 C9 1.391(12)
N1 C1 1.485(11)
N1 H1 0.9100
C19 C20 1.526(13)
C19 H19 0.9800
C1 C2 1.521(12)
C1 H1A 0.9700
C1 H1B 0.9700
C10 C9 1.458(15)
C10 H10A 0.9700
C10 H10B 0.9700
C4 H4C 0.9600
C4 H4D 0.9600
C4 H4E 0.9600
F8 B2 1.344(17)
C8 H8A 0.9600
C8 H8B 0.9600
C8 H8C 0.9600
C22 C24 1.543(14)
C22 H22 0.9800
C18 H18A 0.9700
C18 H18B 0.9700
C2 H2A 0.9700
C2 H2B 0.9700
B1 F14 1.36(3)
C5 H5A 0.9600
C5 H5B 0.9600
C5 H5C 0.9600
C25 C26 1.483(15)
C25 H25A 0.9700
C25 H25B 0.9700
C9 H9A 0.9700
C9 H9B 0.9700
C20 H20A 0.9600
C20 H20B 0.9600
C20 H20C 0.9600
C28 H28A 0.9600
C28 H28B 0.9600
C28 H28C 0.9600
C26 H26A 0.9700
C26 H26B 0.9700
C32 H32A 0.9600
C32 H32B 0.9600
C32 H32C 0.9600
C24 H24A 0.9600
C24 H24B 0.9600
C24 H24C 0.9600
C15 H15A 0.9600
C15 H15B 0.9600
C15 H15C 0.9600
C16 H16A 0.9600
C16 H16B 0.9600
C16 H16C 0.9600
C11 C13 1.48(3)
C11 C12 1.54(3)
C11 H11 0.9800
C12 H12A 0.9600
C12 H12B 0.9600
C12 H12C 0.9600
C13 H13A 0.9600
C13 H13B 0.9600
C13 H13C 0.9600
C11A C12A 1.54(3)
C11A C13A 1.59(3)
C11A H11A 0.9800
C12A H12D 0.9600
C12A H12E 0.9600
C12A H12F 0.9600
C13A H13D 0.9600
C13A H13E 0.9600
C13A H13F 0.9600

loop_
_platon_squeeze_void_nr
_platon_squeeze_void_average_x
_platon_squeeze_void_average_y
_platon_squeeze_void_average_z
_platon_squeeze_void_volume
_platon_squeeze_void_count_electrons
_platon_squeeze_void_content
1 0.000 0.500 0.000 194 35 ' '
2 0.000 1.000 0.500 194 35 ' '
3 0.500 0.500 0.500 194 35 ' '
4 0.500 1.000 1.000 194 35 ' '
